data_7051097
loop_
_publ_author_name
'Dautel, O. J.'
'Fourmigue, M.'

_journal_name_full 'New Journal of Chemistry'
_journal_paper_doi 10.1039/b010099o
_journal_year 2001
_chemical_formula_moiety 'C9 H6 F2 S6, C12 F4 N4'
_chemical_formula_sum 'C21 H6 F6 N4 S6'
_chemical_formula_weight 620.66
_chemical_name_common 'F2PDT-TTF, TCNQF4'
_space_group_IT_number 13
_symmetry_cell_setting monoclinic
_symmetry_space_group_name_Hall '-P 2yc'
_symmetry_space_group_name_H-M 'P 1 2/c 1'
_cell_angle_alpha 90.00
_cell_angle_beta 92.546(12)
_cell_angle_gamma 90.00
_cell_formula_units_Z 4
_cell_length_a 13.7985(15)
_cell_length_b 7.0222(5)
_cell_length_c 23.996(2)
_cell_measurement_temperature 293(2)
_cell_volume 2322.8(4)
_diffrn_ambient_temperature 293(2)
_exptl_crystal_density_diffrn 1.775
_refine_ls_R_factor_obs 0.0449
_refine_ls_wR_factor_obs 0.1057
_cod_original_sg_symbol_H-M 'P 2/c'
_cod_database_code 7051097

loop_
_symmetry_equiv_pos_as_xyz
'x, y, z'
'-x, y, -z+1/2'
'-x, -y, -z'
'x, -y, z-1/2'

loop_
_atom_site_aniso_label
_atom_site_aniso_U_11
_atom_site_aniso_U_22
_atom_site_aniso_U_33
_atom_site_aniso_U_23
_atom_site_aniso_U_13
_atom_site_aniso_U_12
S1 0.0507(5) 0.0433(5) 0.0514(5) 0.0046(4) 0.0091(4) 0.0011(4)
S2 0.0525(5) 0.0561(6) 0.0682(6) 0.0130(5) 0.0062(4) 0.0010(4)
S3 0.0510(5) 0.0602(6) 0.0457(4) 0.0023(4) 0.0071(4) 0.0020(4)
S4 0.0461(4) 0.0453(5) 0.0447(4) -0.0051(4) 0.0057(3) -0.0017(4)
S5 0.0625(5) 0.0430(5) 0.0539(5) 0.0085(4) 0.0110(4) 0.0052(4)
S6 0.0546(5) 0.0453(5) 0.0392(4) -0.0068(4) 0.0025(3) -0.0006(4)
C1 0.038(2) 0.051(2) 0.043(2) 0.0003(14) -0.0009(13) -0.0005(15)
C2 0.038(2) 0.055(2) 0.045(2) 0.008(2) -0.0015(13) -0.0003(15)
C3 0.051(2) 0.080(3) 0.057(2) 0.023(2) 0.006(2) -0.005(2)
C4 0.052(2) 0.083(3) 0.050(2) 0.010(2) 0.012(2) 0.002(2)
C5 0.040(2) 0.045(2) 0.0364(15) 0.0011(13) -0.0021(12) -0.0021(14)
C6 0.061(2) 0.049(2) 0.060(2) -0.004(2) 0.018(2) -0.013(2)
C7 0.056(2) 0.053(2) 0.052(2) 0.002(2) 0.015(2) -0.002(2)
C8 0.049(2) 0.053(2) 0.049(2) -0.001(2) 0.0094(14) 0.006(2)
C9 0.041(2) 0.043(2) 0.0365(15) 0.0027(13) -0.0008(12) -0.0015(14)
F1 0.0581(14) 0.080(2) 0.110(2) -0.0067(14) 0.0340(13) -0.0135(12)
F2 0.104(2) 0.069(2) 0.0476(11) 0.0115(10) 0.0266(11) 0.0077(13)
C10 0.039(2) 0.037(2) 0.046(2) -0.0028(14) -0.0041(12) 0.0020(14)
C11 0.039(2) 0.029(2) 0.0373(15) -0.0071(12) -0.0025(12) 0.0023(12)
C12 0.044(2) 0.039(2) 0.0305(14) -0.0040(13) -0.0002(12) 0.0040(14)
C13 0.0344(15) 0.040(2) 0.0362(14) -0.0050(12) 0.0010(12) 0.0032(13)
C14 0.042(2) 0.030(2) 0.0332(14) -0.0063(12) -0.0061(11) 0.0044(13)
C15 0.050(2) 0.034(2) 0.0332(15) -0.0008(12) -0.0009(13) -0.0011(14)
C16 0.038(2) 0.033(2) 0.046(2) -0.0038(13) 0.0025(12) -0.0011(13)
C17 0.049(2) 0.036(2) 0.039(2) -0.0068(13) -0.0070(13) 0.0058(14)
C18 0.062(2) 0.047(2) 0.038(2) -0.0065(15) -0.0109(14) 0.008(2)
C19 0.051(2) 0.050(2) 0.043(2) -0.0070(15) -0.0148(14) 0.007(2)
C20 0.047(2) 0.040(2) 0.060(2) 0.002(2) -0.012(2) 0.004(2)
C21 0.043(2) 0.040(2) 0.047(2) -0.0039(15) -0.0109(14) 0.0053(14)
F3 0.0436(11) 0.075(2) 0.0599(12) 0.0129(10) 0.0042(9) -0.0099(10)
F4 0.0481(11) 0.090(2) 0.0367(9) 0.0168(10) 0.0024(8) 0.0029(10)
F5 0.0377(10) 0.089(2) 0.0473(10) 0.0071(10) 0.0033(8) 0.0028(10)
F6 0.0638(12) 0.074(2) 0.0445(10) 0.0198(10) 0.0002(9) -0.0059(11)
N1 0.041(2) 0.074(3) 0.093(2) 0.015(2) -0.002(2) 0.002(2)
N2 0.065(2) 0.061(2) 0.054(2) 0.007(2) -0.0160(15) 0.005(2)
N3 0.050(2) 0.086(3) 0.060(2) -0.001(2) -0.0110(14) 0.002(2)
N4 0.106(3) 0.069(3) 0.042(2) 0.004(2) -0.014(2) 0.012(2)

loop_
_atom_site_label
_atom_site_type_symbol
_atom_site_fract_x
_atom_site_fract_y
_atom_site_fract_z
_atom_site_U_iso_or_equiv
_atom_site_thermal_displace_type
_atom_site_occupancy
_atom_site_calc_flag
_atom_site_refinement_flags
_atom_site_disorder_group
S1 S 0.38136(6) 0.83788(13) 0.70872(4) 0.0483(2) Uani 1 d . .
S2 S 0.52127(7) 0.9324(2) 0.60866(4) 0.0588(3) Uani 1 d . .
S3 S 0.54485(6) 0.53305(15) 0.58687(3) 0.0521(2) Uani 1 d . .
S4 S 0.41140(6) 0.43502(13) 0.69089(3) 0.0453(2) Uani 1 d . .
S5 S 0.30877(7) 0.31063(14) 0.78890(4) 0.0529(2) Uani 1 d . .
S6 S 0.26892(6) 0.78322(13) 0.81075(3) 0.0464(2) Uani 1 d . .
C1 C 0.4375(2) 0.6642(5) 0.67174(13) 0.0441(8) Uani 1 d . .
C2 C 0.4955(2) 0.7043(5) 0.62749(13) 0.0460(8) Uani 1 d . .
C3 C 0.5887(3) 0.8716(7) 0.5540(2) 0.0628(11) Uani 1 d . .
H3 H 0.6169(3) 0.9638(7) 0.5321(2) 0.075 Uiso 1 calc R .
C4 C 0.5998(3) 0.6883(7) 0.5437(2) 0.0612(10) Uani 1 d . .
H4 H 0.6359(3) 0.6459(7) 0.5143(2) 0.073 Uiso 1 calc R .
C5 C 0.3458(2) 0.4978(5) 0.74759(12) 0.0403(7) Uani 1 d . .
C6 C 0.1790(3) 0.3325(6) 0.7820(2) 0.0564(9) Uani 1 d . .
H6A H 0.1609(3) 0.3562(6) 0.7431(2) 0.068 Uiso 1 calc R .
H6B H 0.1505(3) 0.2117(6) 0.7921(2) 0.068 Uiso 1 calc R .
C7 C 0.1355(3) 0.4863(6) 0.81649(14) 0.0534(9) Uani 1 d . .
C8 C 0.1487(2) 0.6875(5) 0.79869(14) 0.0500(8) Uani 1 d . .
H8A H 0.1036(2) 0.7666(5) 0.81817(14) 0.060 Uiso 1 calc R .
H8B H 0.1316(2) 0.6966(5) 0.75914(14) 0.060 Uiso 1 calc R .
C9 C 0.3310(2) 0.6841(5) 0.75594(12) 0.0402(7) Uani 1 d . .
F1 F 0.0382(2) 0.4537(4) 0.81530(11) 0.0816(7) Uani 1 d . .
F2 F 0.1657(2) 0.4654(3) 0.87098(8) 0.0729(7) Uani 1 d . .
C10 C 0.8217(2) 0.2881(5) 0.45434(12) 0.0408(7) Uani 1 d . .
C11 C 0.9035(2) 0.2482(4) 0.49038(11) 0.0352(7) Uani 1 d . .
C12 C 0.9992(2) 0.2791(5) 0.47568(11) 0.0380(7) Uani 1 d . .
C13 C 1.0777(2) 0.2407(5) 0.50992(12) 0.0368(7) Uani 1 d . .
C14 C 1.0712(2) 0.1643(4) 0.56395(11) 0.0353(6) Uani 1 d . .
C15 C 0.9750(2) 0.1331(5) 0.57841(12) 0.0394(7) Uani 1 d . .
C16 C 0.8964(2) 0.1708(5) 0.54442(12) 0.0387(7) Uani 1 d . .
C17 C 1.1526(2) 0.1221(5) 0.59919(12) 0.0418(7) Uani 1 d . .
C18 C 1.1450(3) 0.0505(5) 0.65390(13) 0.0493(8) Uani 1 d . .
C19 C 1.2493(3) 0.1651(5) 0.58551(13) 0.0486(8) Uani 1 d . .
C20 C 0.7258(3) 0.2745(5) 0.47239(14) 0.0493(8) Uani 1 d . .
C21 C 0.8271(2) 0.3658(5) 0.40015(14) 0.0438(8) Uani 1 d . .
F3 F 0.80908(13) 0.1284(3) 0.56274(8) 0.0593(6) Uani 1 d . .
F4 F 1.01454(13) 0.3486(3) 0.42524(7) 0.0583(6) Uani 1 d . .
F5 F 1.16498(12) 0.2744(3) 0.49023(7) 0.0581(6) Uani 1 d . .
F6 F 0.95830(15) 0.0571(3) 0.62840(8) 0.0607(6) Uani 1 d . .
N1 N 0.6474(2) 0.2694(5) 0.48532(15) 0.0693(9) Uani 1 d . .
N2 N 0.8243(2) 0.4294(5) 0.35635(13) 0.0605(8) Uani 1 d . .
N3 N 1.3282(2) 0.1991(6) 0.57747(13) 0.0656(9) Uani 1 d . .
N4 N 1.1439(3) -0.0081(5) 0.69814(13) 0.0728(10) Uani 1 d . .

loop_
_geom_bond_atom_site_label_1
_geom_bond_atom_site_label_2
_geom_bond_distance
_geom_bond_site_symmetry_2
_geom_bond_publ_flag
S1 C1 1.714(3) . ?
S1 C9 1.733(3) . ?
S2 C3 1.696(4) . ?
S2 C2 1.706(4) . ?
S3 C4 1.704(4) . ?
S3 C2 1.708(4) . ?
S4 C1 1.716(4) . ?
S4 C5 1.725(3) . ?
S5 C5 1.737(3) . ?
S5 C6 1.798(4) . ?
S6 C9 1.746(3) . ?
S6 C8 1.801(4) . ?
C1 C2 1.386(4) . ?
C3 C4 1.321(6) . ?
C5 C9 1.340(5) . ?
C6 C7 1.501(5) . ?
C7 F1 1.361(4) . ?
C7 F2 1.363(4) . ?
C7 C8 1.490(5) . ?
C10 C20 1.413(5) . ?
C10 C21 1.415(5) . ?
C10 C11 1.419(4) . ?
C11 C12 1.400(4) . ?
C11 C16 1.413(4) . ?
C12 F4 1.331(3) . ?
C12 C13 1.357(4) . ?
C13 F5 1.334(3) . ?
C13 C14 1.410(4) . ?
C14 C15 1.404(4) . ?
C14 C17 1.408(4) . ?
C15 F6 1.342(3) . ?
C15 C16 1.354(4) . ?
C16 F3 1.334(3) . ?
C17 C18 1.414(5) . ?
C17 C19 1.420(5) . ?
C18 N4 1.139(4) . ?
C19 N3 1.140(4) . ?
C20 N1 1.139(4) . ?
C21 N2 1.141(4) . ?
